data_2209856
loop_
_publ_author_name
'Wen-Kui Dong'
'Jian-Hua Feng'

_publ_section_title
;
 4,4'-Dibromo-2,2'-[ethylenedioxybis(nitrilomethylidyne)]diphenol
;
_journal_coeditor_code HG2052
_journal_issue 8
_journal_name_full 'Acta Crystallographica Section E'
_journal_page_first o3577
_journal_page_last o3578
_journal_paper_doi 10.1107/S1600536806028637
_journal_volume 62
_journal_year 2006
_chemical_formula_iupac 'C16 H14 Br2 N2 O4'
_chemical_formula_moiety 'C16 H14 Br2 N2 O4'
_chemical_formula_sum 'C16 H14 Br2 N2 O4'
_chemical_formula_weight 458.12
_chemical_melting_point 418.0(5)
_chemical_name_common 1,2-Bis(5-Bromo-salicylideneaminooxy)ethane
_chemical_name_systematic
;
4,4-Dibromo-2,2'-[ethylenedioxybis(nitrilomethylidyne)]diphenol
;
_space_group_IT_number 14
_symmetry_cell_setting monoclinic
_symmetry_space_group_name_Hall '-P 2ybc'
_symmetry_space_group_name_H-M 'P 1 21/c 1'
_atom_sites_solution_hydrogens geom
_atom_sites_solution_primary direct
_atom_sites_solution_secondary difmap
_cell_angle_alpha 90.00
_cell_angle_beta 96.312(2)
_cell_angle_gamma 90.00
_cell_formula_units_Z 2
_cell_length_a 19.249(3)
_cell_length_b 5.7607(8)
_cell_length_c 7.6200(10)
_cell_measurement_reflns_used 1821
_cell_measurement_temperature 293(2)
_cell_measurement_theta_max 24.97
_cell_measurement_theta_min 3.19
_cell_volume 839.8(2)
_computing_cell_refinement 'SAINT (Bruker, 2003)'
_computing_data_collection 'SMART (Bruker, 1998)'
_computing_data_reduction SAINT
_computing_molecular_graphics 'SHELXTL (Sheldrick, 1997)'
_computing_publication_material SHELXTL
_computing_structure_refinement 'SHELXL97 (Sheldrick, 1997)'
_computing_structure_solution 'SHELXS97 (Sheldrick, 1997)'
_diffrn_ambient_temperature 293(2)
_diffrn_measured_fraction_theta_full 0.992
_diffrn_measured_fraction_theta_max 0.992
_diffrn_measurement_device_type 'Bruker SMART CCD area-detector'
_diffrn_measurement_method '\f and \w'
_diffrn_radiation_monochromator graphite
_diffrn_radiation_source 'fine-focus sealed tube'
_diffrn_radiation_type MoK\a
_diffrn_radiation_wavelength 0.71073
_diffrn_reflns_av_R_equivalents 0.0201
_diffrn_reflns_av_sigmaI/netI 0.0238
_diffrn_reflns_limit_h_max 17
_diffrn_reflns_limit_h_min -23
_diffrn_reflns_limit_k_max 6
_diffrn_reflns_limit_k_min -6
_diffrn_reflns_limit_l_max 9
_diffrn_reflns_limit_l_min -8
_diffrn_reflns_number 4208
_diffrn_reflns_theta_full 25.49
_diffrn_reflns_theta_max 25.49
_diffrn_reflns_theta_min 2.13
_diffrn_standards_decay_% 0
_diffrn_standards_number 0
_exptl_absorpt_coefficient_mu 4.849
_exptl_absorpt_correction_T_max 0.5961
_exptl_absorpt_correction_T_min 0.2663
_exptl_absorpt_correction_type multi-scan
_exptl_absorpt_process_details '(SADABS; Sheldrick, 2002)'
_exptl_crystal_colour colorless
_exptl_crystal_density_diffrn 1.812
_exptl_crystal_density_method 'not measured'
_exptl_crystal_description block
_exptl_crystal_F_000 452
_exptl_crystal_size_max 0.37
_exptl_crystal_size_mid 0.27
_exptl_crystal_size_min 0.12
_refine_diff_density_max 0.643
_refine_diff_density_min -0.430
_refine_ls_extinction_method none
_refine_ls_goodness_of_fit_ref 1.053
_refine_ls_hydrogen_treatment constr
_refine_ls_matrix_type full
_refine_ls_number_parameters 110
_refine_ls_number_reflns 1544
_refine_ls_number_restraints 0
_refine_ls_restrained_S_all 1.053
_refine_ls_R_factor_all 0.0381
_refine_ls_R_factor_gt 0.0301
_refine_ls_shift/su_max 0.001
_refine_ls_shift/su_mean 0.000
_refine_ls_structure_factor_coef Fsqd
_refine_ls_weighting_details 'calc w=1/[\s^2^(Fo^2^)+(0.0512P)^2^+0.2088P] where P=(Fo^2^+2Fc^2^)/3'
_refine_ls_weighting_scheme calc
_refine_ls_wR_factor_gt 0.0792
_refine_ls_wR_factor_ref 0.0829
_reflns_number_gt 1297
_reflns_number_total 1544
_reflns_threshold_expression I>2\s(I)
_cod_data_source_file hg2052.cif
_cod_data_source_block I
_cod_depositor_comments
;
The following automatic conversions were performed:
'_symmetry_cell_setting' value 'Monoclinic' changed to 'monoclinic'
according to '/home/saulius/struct/CIF-dictionaries/cif_core.dic'
dictionary named 'cif_core.dic' version 2.4.1 from 2010-06-29.

Automatic conversion script
Id: cif_fix_enum 1527 2010-12-29 10:47:43Z saulius 

The following automatic conversions were performed:

'_chemical_melting_point' value '417.5-418.5' was changed to
'418.0(5)' - the average value was taken and precision was estimated.

Automatic conversion script
Id: cif_fix_values 1646 2011-03-28 12:23:43Z adriana 

The following automatic conversions were performed:

'_chemical_melting_point' value '417.5-418.5' was changed to
'418.0(5)' - the average value was taken and precision was
estimated.

'_symmetry_cell_setting' value 'Monoclinic' changed to
'monoclinic' according to
/home/saulius/struct/CIF-dictionaries/cif_core.dic dictionary named
'cif_core.dic' version 2.4.1 from 2010-06-29.

Automatic conversion script
Id: cif_fix_values 1715 2011-07-08 13:25:40Z adriana 
;
_cod_original_cell_volume 839.82(19)
_cod_original_sg_symbol_H-M 'P 21/c'
_cod_database_code 2209856
_cod_database_fobs_code 2209856

loop_
_symmetry_equiv_pos_as_xyz
'x, y, z'
'-x, y+1/2, -z+1/2'
'-x, -y, -z'
'x, -y-1/2, z-1/2'

loop_
_atom_site_type_symbol
_atom_site_label
_atom_site_fract_x
_atom_site_fract_y
_atom_site_fract_z
_atom_site_U_iso_or_equiv
_atom_site_adp_type
_atom_site_calc_flag
_atom_site_refinement_flags
_atom_site_occupancy
Br Br 0.445844(15) 0.81559(6) 0.81890(4) 0.05050(16) Uani d . 1
N N 0.11602(13) 0.5986(5) 0.6669(4) 0.0483(6) Uani d . 1
O O1 0.18335(14) 0.2522(5) 0.8422(4) 0.0624(7) Uani d . 1
H H1 0.1493 0.3197 0.7921 0.094 Uiso calc R 1
O O2 0.06067(12) 0.7320(4) 0.5817(4) 0.0587(7) Uani d . 1
C C1 0.30064(16) 0.7249(5) 0.7443(4) 0.0375(7) Uani d . 1
H H1A 0.2998 0.8691 0.6893 0.045 Uiso calc R 1
C C2 0.36323(15) 0.6346(5) 0.8198(4) 0.0373(6) Uani d . 1
C C3 0.36593(16) 0.4183(5) 0.9004(4) 0.0430(7) Uani d . 1
H H3 0.4084 0.3578 0.9497 0.052 Uiso calc R 1
C C4 0.30592(19) 0.2955(5) 0.9068(4) 0.0456(8) Uani d . 1
H H4 0.3077 0.1515 0.9622 0.055 Uiso calc R 1
C C5 0.24158(17) 0.3823(5) 0.8313(4) 0.0417(7) Uani d . 1
C C6 0.23867(15) 0.6018(5) 0.7499(4) 0.0357(6) Uani d . 1
C C7 0.17395(16) 0.7045(5) 0.6684(4) 0.0433(7) Uani d . 1
H H7 0.1750 0.8503 0.6164 0.052 Uiso calc R 1
C C8 -0.00196(16) 0.5962(6) 0.5677(5) 0.0570(9) Uani d . 1
H H8A -0.0419 0.6949 0.5324 0.068 Uiso calc R 1
H H8B -0.0081 0.5290 0.6817 0.068 Uiso calc R 1

loop_
_atom_site_aniso_label
_atom_site_aniso_U_11
_atom_site_aniso_U_22
_atom_site_aniso_U_33
_atom_site_aniso_U_12
_atom_site_aniso_U_13
_atom_site_aniso_U_23
Br 0.0351(2) 0.0563(2) 0.0592(3) -0.00475(14) 0.00105(15) 0.00292(15)
N 0.0346(14) 0.0497(15) 0.0592(17) -0.0018(12) -0.0010(12) -0.0039(13)
O1 0.0558(16) 0.0497(13) 0.0806(19) -0.0165(12) 0.0029(13) 0.0113(13)
O2 0.0358(13) 0.0573(14) 0.0801(18) -0.0019(11) -0.0060(12) -0.0006(13)
C1 0.0406(17) 0.0338(14) 0.0380(16) -0.0008(12) 0.0041(13) -0.0010(12)
C2 0.0364(16) 0.0363(14) 0.0391(16) -0.0014(12) 0.0036(12) -0.0058(12)
C3 0.0460(18) 0.0377(16) 0.0436(17) 0.0076(14) -0.0023(13) -0.0047(13)
C4 0.063(2) 0.0311(15) 0.0426(18) 0.0034(14) 0.0035(15) 0.0025(12)
C5 0.0471(18) 0.0342(15) 0.0442(17) -0.0104(13) 0.0068(13) -0.0044(12)
C6 0.0376(16) 0.0326(14) 0.0368(15) -0.0011(12) 0.0035(12) -0.0037(12)
C7 0.0384(17) 0.0409(17) 0.0502(18) -0.0035(13) 0.0030(14) -0.0042(13)
C8 0.0309(16) 0.069(2) 0.071(2) -0.0041(16) 0.0036(16) -0.0098(19)

loop_
_atom_type_symbol
_atom_type_description
_atom_type_scat_dispersion_real
_atom_type_scat_dispersion_imag
_atom_type_scat_source
C C 0.0033 0.0016 'International Tables Vol C Tables 4.2.6.8 and 6.1.1.4'
H H 0.0000 0.0000 'International Tables Vol C Tables 4.2.6.8 and 6.1.1.4'
N N 0.0061 0.0033 'International Tables Vol C Tables 4.2.6.8 and 6.1.1.4'
O O 0.0106 0.0060 'International Tables Vol C Tables 4.2.6.8 and 6.1.1.4'
Br Br -0.2901 2.4595 'International Tables Vol C Tables 4.2.6.8 and 6.1.1.4'

loop_
_geom_angle_atom_site_label_1
_geom_angle_atom_site_label_2
_geom_angle_atom_site_label_3
_geom_angle_site_symmetry_1
_geom_angle_site_symmetry_3
_geom_angle
_geom_angle_publ_flag
C7 N O2 . . 111.1(3) yes
C5 O1 H1 . . 109.5 ?
N O2 C8 . . 108.9(2) yes
C2 C1 C6 . . 120.5(3) ?
C2 C1 H1A . . 119.7 ?
C6 C1 H1A . . 119.7 ?
C1 C2 C3 . . 120.8(3) ?
C1 C2 Br . . 119.0(2) ?
C3 C2 Br . . 120.2(2) ?
C4 C3 C2 . . 119.5(3) ?
C4 C3 H3 . . 120.3 ?
C2 C3 H3 . . 120.3 ?
C3 C4 C5 . . 121.1(3) ?
C3 C4 H4 . . 119.5 ?
C5 C4 H4 . . 119.5 ?
O1 C5 C4 . . 118.5(3) ?
O1 C5 C6 . . 122.0(3) yes
C4 C5 C6 . . 119.5(3) ?
C1 C6 C5 . . 118.6(3) ?
C1 C6 C7 . . 118.4(3) ?
C5 C6 C7 . . 123.0(3) ?
N C7 C6 . . 121.2(3) yes
N C7 H7 . . 119.4 ?
C6 C7 H7 . . 119.4 ?
O2 C8 C8 . 3_566 110.2(3) yes
O2 C8 H8A . . 109.6 ?
C8 C8 H8A 3_566 . 109.6 ?
O2 C8 H8B . . 109.6 ?
C8 C8 H8B 3_566 . 109.6 ?
H8A C8 H8B . . 108.1 ?

loop_
_geom_bond_atom_site_label_1
_geom_bond_atom_site_label_2
_geom_bond_site_symmetry_2
_geom_bond_distance
_geom_bond_publ_flag
Br C2 . 1.902(3) yes
N C7 . 1.270(4) yes
N O2 . 1.412(3) yes
O1 C5 . 1.358(4) yes
O1 H1 . 0.8200 ?
O2 C8 . 1.431(4) yes
C1 C2 . 1.378(4) ?
C1 C6 . 1.392(4) ?
C1 H1A . 0.9300 ?
C2 C3 . 1.388(4) ?
C3 C4 . 1.360(5) ?
C3 H3 . 0.9300 ?
C4 C5 . 1.399(4) ?
C4 H4 . 0.9300 ?
C5 C6 . 1.407(4) ?
C6 C7 . 1.455(4) ?
C7 H7 . 0.9300 ?
C8 C8 3_566 1.522(7) yes
C8 H8A . 0.9700 ?
C8 H8B . 0.9700 ?

loop_
_geom_hbond_atom_site_label_D
_geom_hbond_atom_site_label_H
_geom_hbond_atom_site_label_A
_geom_hbond_distance_DH
_geom_hbond_distance_HA
_geom_hbond_distance_DA
_geom_hbond_angle_DHA
_geom_hbond_publ_flag
O1 H1 N 0.82 1.94 2.658(3) 146.0 yes
